data_2229243
loop_
_publ_author_name
'Zhang, Zhen'

_publ_section_title
;
 4-Hydroxy-<i>N</i>'-(4-hydroxy-3-nitrobenzylidene)benzohydrazide
;
_journal_coeditor_code SU2243
_journal_issue 2
_journal_name_full 'Acta Crystallographica Section E'
_journal_page_first o300
_journal_paper_doi 10.1107/S1600536811000195
_journal_volume 67
_journal_year 2011
_chemical_formula_iupac 'C14 H11 N3 O5'
_chemical_formula_moiety 'C14 H11 N3 O5'
_chemical_formula_sum 'C14 H11 N3 O5'
_chemical_formula_weight 301.26
_chemical_name_systematic
;
4-Hydroxy-<i>N</i>'-(4-hydroxy-3-nitrobenzylidene)benzohydrazide
;
_space_group_IT_number 14
_symmetry_cell_setting monoclinic
_symmetry_space_group_name_Hall '-P 2yn'
_symmetry_space_group_name_H-M 'P 1 21/n 1'
_atom_sites_solution_hydrogens geom
_atom_sites_solution_primary direct
_atom_sites_solution_secondary difmap
_audit_creation_method SHELXL-97
_cell_angle_alpha 90.00
_cell_angle_beta 91.100(2)
_cell_angle_gamma 90.00
_cell_formula_units_Z 4
_cell_length_a 8.786(3)
_cell_length_b 14.882(2)
_cell_length_c 10.3064(17)
_cell_measurement_reflns_used 1674
_cell_measurement_temperature 298(2)
_cell_measurement_theta_max 26.9
_cell_measurement_theta_min 2.4
_cell_volume 1347.3(5)
_computing_cell_refinement 'SAINT (Bruker, 2009)'
_computing_data_collection 'APEX2 (Bruker, 2009)'
_computing_data_reduction 'SAINT (Bruker, 2009)'
_computing_molecular_graphics 'SHELXTL (Sheldrick, 2008)'
_computing_publication_material 'SHELXTL (Sheldrick, 2008)'
_computing_structure_refinement 'SHELXL97 (Sheldrick, 2008)'
_computing_structure_solution 'SHELXS97 (Sheldrick, 2008)'
_diffrn_ambient_temperature 298(2)
_diffrn_measured_fraction_theta_full 0.953
_diffrn_measured_fraction_theta_max 0.953
_diffrn_measurement_device_type 'Bruker SMART APEX CCD area-detector'
_diffrn_measurement_method \w
_diffrn_radiation_monochromator graphite
_diffrn_radiation_source 'fine-focus sealed tube'
_diffrn_radiation_type MoK\a
_diffrn_radiation_wavelength 0.71073
_diffrn_reflns_av_R_equivalents 0.0499
_diffrn_reflns_av_sigmaI/netI 0.0778
_diffrn_reflns_limit_h_max 11
_diffrn_reflns_limit_h_min -9
_diffrn_reflns_limit_k_max 19
_diffrn_reflns_limit_k_min -19
_diffrn_reflns_limit_l_max 7
_diffrn_reflns_limit_l_min -13
_diffrn_reflns_number 7079
_diffrn_reflns_theta_full 27.49
_diffrn_reflns_theta_max 27.49
_diffrn_reflns_theta_min 2.40
_diffrn_standards_number 0
_exptl_absorpt_coefficient_mu 0.116
_exptl_absorpt_correction_T_max 0.9673
_exptl_absorpt_correction_T_min 0.9640
_exptl_absorpt_correction_type multi-scan
_exptl_absorpt_process_details '(SADABS; Bruker, 2009)'
_exptl_crystal_colour yellow
_exptl_crystal_density_diffrn 1.485
_exptl_crystal_density_method 'not measured'
_exptl_crystal_description block
_exptl_crystal_F_000 624
_exptl_crystal_size_max 0.32
_exptl_crystal_size_mid 0.30
_exptl_crystal_size_min 0.29
_refine_diff_density_max 0.207
_refine_diff_density_min -0.214
_refine_ls_extinction_method none
_refine_ls_goodness_of_fit_ref 1.059
_refine_ls_hydrogen_treatment mixed
_refine_ls_matrix_type full
_refine_ls_number_parameters 204
_refine_ls_number_reflns 2952
_refine_ls_number_restraints 1
_refine_ls_restrained_S_all 1.059
_refine_ls_R_factor_all 0.1495
_refine_ls_R_factor_gt 0.0544
_refine_ls_shift/su_max 0.000
_refine_ls_shift/su_mean 0.000
_refine_ls_structure_factor_coef Fsqd
_refine_ls_weighting_details 'calc w=1/[\s^2^(Fo^2^)+(0.0262P)^2^+0.9404P] where P=(Fo^2^+2Fc^2^)/3'
_refine_ls_weighting_scheme calc
_refine_ls_wR_factor_gt 0.0966
_refine_ls_wR_factor_ref 0.1369
_reflns_number_gt 1353
_reflns_number_total 2952
_reflns_threshold_expression I>2\s(I)
_cod_data_source_file su2243.cif
_cod_data_source_block I
_cod_original_sg_symbol_H-M 'P 21/n'
_cod_database_code 2229243
_cod_database_fobs_code 2229243

loop_
_symmetry_equiv_pos_as_xyz
'x, y, z'
'-x+1/2, y+1/2, -z+1/2'
'-x, -y, -z'
'x-1/2, -y-1/2, z-1/2'

loop_
_atom_site_type_symbol
_atom_site_label
_atom_site_fract_x
_atom_site_fract_y
_atom_site_fract_z
_atom_site_U_iso_or_equiv
_atom_site_adp_type
_atom_site_calc_flag
_atom_site_refinement_flags
_atom_site_occupancy
_atom_site_disorder_assembly
_atom_site_disorder_group
N N1 0.4602(3) 0.40859(16) 0.1386(3) 0.0442(7) Uani d D 1 . .
N N2 0.3606(3) 0.34194(16) 0.0989(3) 0.0419(7) Uani d . 1 . .
O O1 1.0054(2) 0.64891(13) 0.3680(3) 0.0577(7) Uani d . 1 . .
H H1A 0.9704 0.6998 0.3614 0.087 Uiso calc R 1 . .
O O2 0.6482(2) 0.30744(13) 0.1654(2) 0.0521(7) Uani d . 1 . .
O O3 -0.2256(3) 0.12672(15) -0.0998(3) 0.0675(8) Uani d . 1 . .
H H3 -0.3047 0.1529 -0.1200 0.101 Uiso calc R 1 . .
O O4 -0.3830(3) 0.26935(19) -0.1553(3) 0.0766(9) Uani d . 1 . .
O O5 -0.2875(3) 0.40196(19) -0.1256(3) 0.0801(9) Uani d . 1 . .
C C1 0.7049(3) 0.45812(18) 0.2226(3) 0.0344(7) Uani d . 1 . .
C C2 0.6644(3) 0.54841(18) 0.2232(3) 0.0411(8) Uani d . 1 . .
H H2 0.5691 0.5655 0.1909 0.049 Uiso calc R 1 . .
C C3 0.7623(3) 0.61274(19) 0.2707(3) 0.0432(8) Uani d . 1 . .
H H3A 0.7332 0.6728 0.2699 0.052 Uiso calc R 1 . .
C C4 0.9033(3) 0.58892(19) 0.3194(3) 0.0398(8) Uani d . 1 . .
C C5 0.9456(4) 0.49917(19) 0.3202(3) 0.0503(10) Uani d . 1 . .
H H5 1.0406 0.4824 0.3534 0.060 Uiso calc R 1 . .
C C6 0.8471(3) 0.4349(2) 0.2720(3) 0.0503(10) Uani d . 1 . .
H H6 0.8766 0.3749 0.2726 0.060 Uiso calc R 1 . .
C C7 0.6036(3) 0.38575(19) 0.1743(3) 0.0382(8) Uani d . 1 . .
C C8 0.2280(4) 0.3678(2) 0.0654(3) 0.0444(9) Uani d . 1 . .
H H8 0.2047 0.4287 0.0685 0.053 Uiso calc R 1 . .
C C9 0.1110(3) 0.3044(2) 0.0222(3) 0.0398(8) Uani d . 1 . .
C C10 -0.0244(3) 0.3372(2) -0.0261(3) 0.0428(8) Uani d . 1 . .
H H10 -0.0398 0.3989 -0.0301 0.051 Uiso calc R 1 . .
C C11 -0.1385(3) 0.2798(2) -0.0692(3) 0.0410(8) Uani d . 1 . .
C C12 -0.1193(4) 0.1874(2) -0.0631(3) 0.0455(9) Uani d . 1 . .
C C13 0.0193(4) 0.1544(2) -0.0147(3) 0.0486(9) Uani d . 1 . .
H H13 0.0347 0.0926 -0.0102 0.058 Uiso calc R 1 . .
C C14 0.1324(4) 0.2110(2) 0.0262(3) 0.0446(9) Uani d . 1 . .
H H14 0.2243 0.1875 0.0569 0.053 Uiso calc R 1 . .
N N3 -0.2779(3) 0.3202(2) -0.1195(3) 0.0561(8) Uani d . 1 . .
H H1 0.424(3) 0.4649(10) 0.144(3) 0.067 Uiso d D 1 . .

loop_
_atom_site_aniso_label
_atom_site_aniso_U_11
_atom_site_aniso_U_22
_atom_site_aniso_U_33
_atom_site_aniso_U_12
_atom_site_aniso_U_13
_atom_site_aniso_U_23
N1 0.0310(16) 0.0268(13) 0.075(2) 0.0000(12) -0.0032(14) -0.0041(14)
N2 0.0364(17) 0.0336(14) 0.0558(19) -0.0036(12) 0.0034(14) -0.0015(13)
O1 0.0463(15) 0.0301(12) 0.0962(19) -0.0006(11) -0.0149(14) -0.0028(13)
O2 0.0450(14) 0.0267(11) 0.0845(18) 0.0024(10) -0.0015(12) -0.0041(12)
O3 0.0593(17) 0.0626(16) 0.081(2) -0.0226(13) -0.0018(15) -0.0094(15)
O4 0.0474(17) 0.094(2) 0.088(2) -0.0095(16) -0.0138(15) -0.0119(17)
O5 0.0598(18) 0.0628(18) 0.117(2) 0.0151(15) -0.0165(16) 0.0017(17)
C1 0.0307(18) 0.0281(15) 0.045(2) -0.0001(13) 0.0075(15) 0.0008(14)
C2 0.033(2) 0.0310(17) 0.060(2) 0.0037(14) 0.0008(17) 0.0031(15)
C3 0.040(2) 0.0259(16) 0.064(2) 0.0021(14) 0.0000(17) 0.0058(16)
C4 0.0373(19) 0.0296(16) 0.052(2) -0.0024(14) 0.0029(17) -0.0002(15)
C5 0.036(2) 0.0318(17) 0.082(3) 0.0063(16) -0.0109(19) -0.0018(18)
C6 0.043(2) 0.0273(17) 0.080(3) 0.0083(15) -0.004(2) -0.0029(17)
C7 0.037(2) 0.0315(17) 0.046(2) 0.0021(14) 0.0081(16) 0.0033(15)
C8 0.041(2) 0.0315(17) 0.061(2) 0.0032(15) 0.0027(18) 0.0009(16)
C9 0.0335(19) 0.0374(17) 0.049(2) -0.0010(14) 0.0075(16) 0.0014(16)
C10 0.037(2) 0.0374(18) 0.054(2) 0.0014(15) 0.0057(17) -0.0008(16)
C11 0.034(2) 0.048(2) 0.042(2) 0.0007(15) 0.0065(16) -0.0042(16)
C12 0.044(2) 0.050(2) 0.042(2) -0.0134(17) 0.0061(17) -0.0068(17)
C13 0.055(2) 0.0335(17) 0.057(2) -0.0027(17) 0.0083(19) -0.0020(17)
C14 0.041(2) 0.0375(19) 0.056(2) -0.0010(15) 0.0033(17) 0.0012(16)
N3 0.0403(19) 0.071(2) 0.057(2) 0.0008(17) 0.0035(16) -0.0043(17)

loop_
_atom_type_symbol
_atom_type_description
_atom_type_scat_dispersion_real
_atom_type_scat_dispersion_imag
_atom_type_scat_source
C C 0.0033 0.0016 'International Tables Vol C Tables 4.2.6.8 and 6.1.1.4'
H H 0.0000 0.0000 'International Tables Vol C Tables 4.2.6.8 and 6.1.1.4'
N N 0.0061 0.0033 'International Tables Vol C Tables 4.2.6.8 and 6.1.1.4'
O O 0.0106 0.0060 'International Tables Vol C Tables 4.2.6.8 and 6.1.1.4'

loop_
_geom_angle_atom_site_label_1
_geom_angle_atom_site_label_2
_geom_angle_atom_site_label_3
_geom_angle_site_symmetry_1
_geom_angle_site_symmetry_3
_geom_angle
_geom_angle_publ_flag
C7 N1 N2 . . 118.9(2) ?
C7 N1 H1 . . 123(2) ?
N2 N1 H1 . . 118(2) ?
C8 N2 N1 . . 115.9(2) ?
C4 O1 H1A . . 109.5 ?
C12 O3 H3 . . 109.5 ?
C6 C1 C2 . . 118.0(3) ?
C6 C1 C7 . . 118.4(3) ?
C2 C1 C7 . . 123.6(3) ?
C3 C2 C1 . . 121.1(3) ?
C3 C2 H2 . . 119.4 ?
C1 C2 H2 . . 119.4 ?
C2 C3 C4 . . 120.4(3) ?
C2 C3 H3A . . 119.8 ?
C4 C3 H3A . . 119.8 ?
O1 C4 C3 . . 123.4(3) ?
O1 C4 C5 . . 117.2(3) ?
C3 C4 C5 . . 119.4(3) ?
C6 C5 C4 . . 120.0(3) ?
C6 C5 H5 . . 120.0 ?
C4 C5 H5 . . 120.0 ?
C5 C6 C1 . . 121.1(3) ?
C5 C6 H6 . . 119.4 ?
C1 C6 H6 . . 119.4 ?
O2 C7 N1 . . 120.9(3) ?
O2 C7 C1 . . 121.6(3) ?
N1 C7 C1 . . 117.5(3) ?
N2 C8 C9 . . 121.7(3) ?
N2 C8 H8 . . 119.2 ?
C9 C8 H8 . . 119.2 ?
C10 C9 C14 . . 118.5(3) ?
C10 C9 C8 . . 118.9(3) ?
C14 C9 C8 . . 122.6(3) ?
C9 C10 C11 . . 121.0(3) ?
C9 C10 H10 . . 119.5 ?
C11 C10 H10 . . 119.5 ?
C10 C11 C12 . . 120.8(3) ?
C10 C11 N3 . . 117.4(3) ?
C12 C11 N3 . . 121.9(3) ?
O3 C12 C11 . . 124.7(3) ?
O3 C12 C13 . . 117.3(3) ?
C11 C12 C13 . . 118.0(3) ?
C14 C13 C12 . . 121.2(3) ?
C14 C13 H13 . . 119.4 ?
C12 C13 H13 . . 119.4 ?
C13 C14 C9 . . 120.5(3) ?
C13 C14 H14 . . 119.8 ?
C9 C14 H14 . . 119.8 ?
O5 N3 O4 . . 122.7(3) ?
O5 N3 C11 . . 119.2(3) ?
O4 N3 C11 . . 118.1(3) ?

loop_
_geom_bond_atom_site_label_1
_geom_bond_atom_site_label_2
_geom_bond_site_symmetry_2
_geom_bond_distance
_geom_bond_publ_flag
N1 C7 . 1.349(4) ?
N1 N2 . 1.380(3) ?
N1 H1 . 0.899(10) ?
N2 C8 . 1.269(4) ?
O1 C4 . 1.355(3) ?
O1 H1A . 0.8200 ?
O2 C7 . 1.234(3) ?
O3 C12 . 1.347(4) ?
O3 H3 . 0.8200 ?
O4 N3 . 1.244(3) ?
O5 N3 . 1.222(4) ?
C1 C6 . 1.383(4) ?
C1 C2 . 1.390(4) ?
C1 C7 . 1.478(4) ?
C2 C3 . 1.371(4) ?
C2 H2 . 0.9300 ?
C3 C4 . 1.374(4) ?
C3 H3A . 0.9300 ?
C4 C5 . 1.387(4) ?
C5 C6 . 1.376(4) ?
C5 H5 . 0.9300 ?
C6 H6 . 0.9300 ?
C8 C9 . 1.458(4) ?
C8 H8 . 0.9300 ?
C9 C10 . 1.371(4) ?
C9 C14 . 1.403(4) ?
C10 C11 . 1.383(4) ?
C10 H10 . 0.9300 ?
C11 C12 . 1.387(4) ?
C11 N3 . 1.451(4) ?
C12 C13 . 1.396(4) ?
C13 C14 . 1.363(4) ?
C13 H13 . 0.9300 ?
C14 H14 . 0.9300 ?

loop_
_geom_hbond_atom_site_label_D
_geom_hbond_atom_site_label_H
_geom_hbond_atom_site_label_A
_geom_hbond_site_symmetry_A
_geom_hbond_distance_DH
_geom_hbond_distance_HA
_geom_hbond_distance_DA
_geom_hbond_angle_DHA
O1 H1A O2 2_655 0.82 1.93 2.736(3) 169
O1 H1A N2 2_655 0.82 2.61 3.121(3) 122
O3 H3 O4 . 0.82 1.90 2.592(4) 142
N1 H1 O5 3_565 0.899(10) 2.321(13) 3.203(4) 167(3)

loop_
_cod_related_entry_id
_cod_related_entry_database
_cod_related_entry_code
1 ChemSpider 22830215
